data_7003799
loop_
_publ_author_name
'Szeto, Kai C.'
'Kongshaug, Kjell Ove'
'Jakobsen, S\/oren'
'Tilset, Mats'
'Lillerud, Karl Petter'

_publ_section_title
;
 Design, synthesis and characterization of a Pt--Gd metal--organic
 framework containing potentially catalytically active sites
;
_journal_issue 15
_journal_name_full 'Dalton Transactions'
_journal_page_first 2054
_journal_page_last 2060
_journal_paper_doi 10.1039/b719766g
_journal_year 2008
_chemical_formula_moiety 'C36 H18 Cl6 Gd2 N6 O18 Pt3, 5(H2O)'
_chemical_formula_sum 'C36 H40 Cl6 Gd2 N6 O23 Pt3'
_chemical_formula_weight 2037.21
_chemical_name_systematic
;
?
;
_space_group_IT_number 61
_symmetry_cell_setting orthorhombic
_symmetry_space_group_name_Hall '-P 2ac 2ab'
_symmetry_space_group_name_H-M 'P b c a'
_atom_sites_solution_hydrogens geom
_atom_sites_solution_primary direct
_atom_sites_solution_secondary difmap
_audit_creation_method SHELXL-97
_cell_angle_alpha 90.00
_cell_angle_beta 90.00
_cell_angle_gamma 90.00
_cell_formula_units_Z 8
_cell_length_a 18.021(4)
_cell_length_b 19.884(4)
_cell_length_c 28.125(6)
_cell_measurement_reflns_used 37175
_cell_measurement_temperature 105(2)
_cell_measurement_theta_max 18.67
_cell_measurement_theta_min 1.45
_cell_volume 10078(4)
_computing_cell_refinement 'SMART (Bruker, 1998)'
_computing_data_collection 'SMART (Bruker, 1998)'
_computing_data_reduction 'SAINT (Bruker, 2004)'
_computing_molecular_graphics 'Diamond 3.0 (Crystal Impact GbR)'
_computing_structure_refinement 'SHELXL-97 (Sheldrick, 1997)'
_computing_structure_solution 'SHELXTL (Bruker, 2000)'
_diffrn_ambient_temperature 105(2)
_diffrn_measured_fraction_theta_full 0.995
_diffrn_measured_fraction_theta_max 0.995
_diffrn_measurement_device_type 'Siemens Bruker SMART CCD'
_diffrn_measurement_method '\w scan'
_diffrn_radiation_monochromator graphite
_diffrn_radiation_source 'fine-focus sealed tube'
_diffrn_radiation_type MoK\a
_diffrn_radiation_wavelength 0.71073
_diffrn_reflns_av_R_equivalents 0.1994
_diffrn_reflns_av_sigmaI/netI 0.0792
_diffrn_reflns_limit_h_max 16
_diffrn_reflns_limit_h_min -16
_diffrn_reflns_limit_k_max 17
_diffrn_reflns_limit_k_min -17
_diffrn_reflns_limit_l_max 25
_diffrn_reflns_limit_l_min -25
_diffrn_reflns_number 37175
_diffrn_reflns_theta_full 18.67
_diffrn_reflns_theta_max 18.67
_diffrn_reflns_theta_min 1.45
_diffrn_standards_decay_% 0
_exptl_absorpt_coefficient_mu 11.300
_exptl_absorpt_correction_T_max 0.6953
_exptl_absorpt_correction_T_min 0.2337
_exptl_absorpt_correction_type empirical
_exptl_absorpt_process_details
;
Sheldrick, G.M. (anon) SHELX97 Release 97-2 (1998)
I/sigma threshold for reflections = 5.000
Delta(U)/lambda**2 = 0.000
Highest even order spherical harmonic = 6
Highest odd order spherical harmonic = 3
;
_exptl_crystal_colour Red
_exptl_crystal_density_diffrn 2.685
_exptl_crystal_density_method 'not measured'
_exptl_crystal_description Needle
_exptl_crystal_F_000 7568
_exptl_crystal_size_max 0.16
_exptl_crystal_size_mid 0.05
_exptl_crystal_size_min 0.05
_refine_diff_density_max 1.438
_refine_diff_density_min -0.864
_refine_diff_density_rms 0.221
_refine_ls_extinction_method none
_refine_ls_goodness_of_fit_ref 1.021
_refine_ls_hydrogen_treatment constr
_refine_ls_matrix_type full
_refine_ls_number_parameters 475
_refine_ls_number_reflns 3833
_refine_ls_number_restraints 204
_refine_ls_restrained_S_all 1.001
_refine_ls_R_factor_all 0.0933
_refine_ls_R_factor_gt 0.0488
_refine_ls_shift/su_max 0.000
_refine_ls_shift/su_mean 0.000
_refine_ls_structure_factor_coef Fsqd
_refine_ls_weighting_details 'calc w=1/[\s^2^(Fo^2^)+(0.0432P)^2^+101.7131P] where P=(Fo^2^+2Fc^2^)/3'
_refine_ls_weighting_scheme calc
_refine_ls_wR_factor_gt 0.0941
_refine_ls_wR_factor_ref 0.1097
_reflns_number_gt 2529
_reflns_number_total 3833
_reflns_threshold_expression >2sigma(I)
_cod_data_source_file b719766g.txt
_cod_data_source_block 3genPt-Gd-MOF
_cod_depositor_comments
;
The following automatic conversions were performed:
'_symmetry_cell_setting' value 'Orthorhombic' changed to 'orthorhombic'
according to '/home/saulius/struct/CIF-dictionaries/cif_core.dic'
dictionary named 'cif_core.dic' version 2.4.1 from
2010-06-29.

'_exptl_absorpt_correction_type' value 'Empirical' changed to
'empirical' according to
'/home/saulius/struct/CIF-dictionaries/cif_core.dic' dictionary named
'cif_core.dic' version 2.4.1 from 2010-06-29.

Automatic conversion script
Id: cif_fix_enum 1527 2010-12-29 10:47:43Z saulius 
;
_cod_database_code 7003799
_exptl_absorpt_rmerge_before 0.0945
_exptl_absorpt_rmerge_after 0.0637

loop_
_symmetry_equiv_pos_as_xyz
'x, y, z'
'-x+1/2, -y, z+1/2'
'-x, y+1/2, -z+1/2'
'x+1/2, -y+1/2, -z'
'-x, -y, -z'
'x-1/2, y, -z-1/2'
'x, -y-1/2, z-1/2'
'-x-1/2, y-1/2, z'

loop_
_atom_site_label
_atom_site_type_symbol
_atom_site_fract_x
_atom_site_fract_y
_atom_site_fract_z
_atom_site_U_iso_or_equiv
_atom_site_adp_type
_atom_site_occupancy
_atom_site_symmetry_multiplicity
_atom_site_calc_flag
_atom_site_refinement_flags
_atom_site_disorder_assembly
_atom_site_disorder_group
Pt1 Pt 0.43796(5) 0.32854(5) 0.69182(4) 0.0196(3) Uani 1 1 d U . .
Pt2 Pt 0.98128(5) 0.33629(5) 0.30786(4) 0.0203(3) Uani 1 1 d U . .
Pt3 Pt 1.02307(6) 0.49933(5) 0.69718(4) 0.0249(3) Uani 1 1 d U . .
Gd1 Gd 0.85477(7) 0.34611(7) 0.52996(5) 0.0261(4) Uani 1 1 d U . .
Gd2 Gd 0.56834(7) 0.38070(6) 0.46726(5) 0.0240(4) Uani 1 1 d U . .
Cl1 Cl 0.3180(3) 0.3311(3) 0.7194(2) 0.0278(18) Uani 1 1 d U . .
Cl2 Cl 0.3923(3) 0.3257(3) 0.6162(2) 0.0266(18) Uani 1 1 d U . .
Cl3 Cl 1.0236(4) 0.3344(3) 0.3847(2) 0.0239(17) Uani 1 1 d U . .
Cl4 Cl 1.1031(3) 0.3313(3) 0.2837(2) 0.0260(18) Uani 1 1 d U . .
Cl5 Cl 1.0773(4) 0.4954(3) 0.6234(2) 0.0325(19) Uani 1 1 d U . .
Cl6 Cl 1.1400(4) 0.4924(3) 0.7290(2) 0.0326(19) Uani 1 1 d U . .
O1 O 0.4711(9) 0.3261(8) 0.9252(6) 0.024(4) Uani 1 1 d U . .
O2 O 0.3726(9) 0.3499(8) 0.8824(6) 0.031(5) Uani 1 1 d U . .
O3 O 0.7364(9) 0.3596(8) 0.5602(6) 0.025(5) Uani 1 1 d U . .
O4 O 0.6217(9) 0.3345(8) 0.5353(6) 0.032(5) Uani 1 1 d U . .
O5 O 0.7962(10) 0.3479(8) 0.4600(6) 0.040(5) Uani 1 1 d U . .
O6 O 0.6864(9) 0.3823(8) 0.4356(6) 0.030(5) Uani 1 1 d U . .
O7 O 0.9514(8) 0.3469(8) 0.0741(6) 0.023(5) Uani 1 1 d U . .
O8 O 1.0536(9) 0.3443(8) 0.1167(6) 0.027(5) Uani 1 1 d U . .
O9 O 0.9606(8) 0.5206(8) 0.9276(6) 0.021(5) Uani 1 1 d U . .
O10 O 1.0660(9) 0.4875(8) 0.8924(6) 0.028(5) Uani 1 1 d U . .
O11 O 0.8469(9) 0.4627(8) 0.5387(6) 0.032(5) Uani 1 1 d U . .
O12 O 0.7458(10) 0.5238(9) 0.5493(6) 0.043(6) Uani 1 1 d U . .
N1 N 0.4839(11) 0.3293(10) 0.7561(7) 0.021(6) Uiso 1 1 d . . .
N2 N 0.5451(10) 0.3312(10) 0.6721(7) 0.020(6) Uiso 1 1 d . . .
N3 N 0.8735(11) 0.3405(10) 0.3243(7) 0.023(6) Uiso 1 1 d . . .
N4 N 0.9374(12) 0.3363(10) 0.2428(7) 0.026(6) Uiso 1 1 d . . .
N5 N 0.9685(10) 0.5018(9) 0.7597(6) 0.010(5) Uiso 1 1 d . . .
N6 N 0.9193(9) 0.5031(9) 0.6732(6) 0.014(5) Uiso 1 1 d . . .
C1 C 0.4509(13) 0.3315(11) 0.7978(8) 0.018(7) Uiso 1 1 d . . .
H1 H 0.3995 0.3360 0.7978 0.021 Uiso 1 1 calc R . .
C2 C 0.4852(15) 0.3279(12) 0.8413(9) 0.028(7) Uiso 1 1 d . . .
C3 C 0.5591(14) 0.3289(12) 0.7553(9) 0.022(7) Uiso 1 1 d . . .
C4 C 0.4408(15) 0.3348(12) 0.8864(9) 0.026(7) Uiso 1 1 d . . .
C5 C 0.5612(13) 0.3231(11) 0.8421(9) 0.020(7) Uiso 1 1 d . . .
H5 H 0.5860 0.3202 0.8710 0.024 Uiso 1 1 calc R . .
C6 C 0.6027(13) 0.3225(10) 0.7983(8) 0.010(6) Uiso 1 1 d . . .
H6 H 0.6541 0.3184 0.7977 0.012 Uiso 1 1 calc R . .
C7 C 0.6684(14) 0.3354(12) 0.7011(9) 0.026(7) Uiso 1 1 d . . .
H7 H 0.7011 0.3333 0.7267 0.032 Uiso 1 1 calc R . .
C8 C 0.6695(13) 0.3444(11) 0.5689(8) 0.010(6) Uiso 1 1 d . . .
C9 C 0.6460(13) 0.3402(11) 0.6190(8) 0.009(6) Uiso 1 1 d . . .
C10 C 0.5716(12) 0.3327(10) 0.6278(8) 0.013(6) Uiso 1 1 d . . .
H10 H 0.5389 0.3286 0.6023 0.015 Uiso 1 1 calc R . .
C11 C 0.6965(14) 0.3412(12) 0.6545(9) 0.027(7) Uiso 1 1 d . . .
H11 H 0.7470 0.3454 0.6485 0.032 Uiso 1 1 calc R . .
C12 C 0.5934(15) 0.3329(13) 0.7093(10) 0.035(8) Uiso 1 1 d . . .
C13 C 0.7510(16) 0.3632(13) 0.4272(10) 0.035(8) Uiso 1 1 d . . .
C14 C 0.8471(13) 0.3476(11) 0.3679(8) 0.016(7) Uiso 1 1 d . . .
H14 H 0.8803 0.3491 0.3933 0.019 Uiso 1 1 calc R . .
C15 C 0.9778(14) 0.3370(11) 0.2010(8) 0.019(7) Uiso 1 1 d . . .
H15 H 1.0293 0.3352 0.2018 0.023 Uiso 1 1 calc R . .
C16 C 0.8634(14) 0.3422(12) 0.1571(9) 0.029(7) Uiso 1 1 d . . .
H16 H 0.8384 0.3465 0.1283 0.035 Uiso 1 1 calc R . .
C17 C 0.7711(13) 0.3529(11) 0.3773(9) 0.017(7) Uiso 1 1 d . . .
C18 C 0.7243(14) 0.3494(11) 0.3409(9) 0.020(7) Uiso 1 1 d . . .
H18 H 0.6735 0.3522 0.3465 0.024 Uiso 1 1 calc R . .
C19 C 0.8242(12) 0.3387(11) 0.2877(8) 0.012(6) Uiso 1 1 d . . .
C20 C 0.7489(13) 0.3417(12) 0.2958(9) 0.023(7) Uiso 1 1 d . . .
H20 H 0.7156 0.3385 0.2707 0.027 Uiso 1 1 calc R . .
C21 C 0.8595(13) 0.3377(11) 0.2413(8) 0.014(6) Uiso 1 1 d . . .
C22 C 0.8238(13) 0.3379(11) 0.1987(8) 0.013(6) Uiso 1 1 d . . .
H22 H 0.7723 0.3350 0.1977 0.016 Uiso 1 1 calc R . .
C23 C 0.9404(13) 0.3404(11) 0.1577(8) 0.012(6) Uiso 1 1 d . . .
C24 C 0.9844(16) 0.3433(12) 0.1132(10) 0.026(7) Uiso 1 1 d . . .
C25 C 0.9949(11) 0.4996(10) 0.8024(8) 0.003(6) Uiso 1 1 d . . .
H25 H 1.0460 0.4936 0.8043 0.004 Uiso 1 1 calc R . .
C26 C 0.8948(14) 0.5038(11) 0.7559(9) 0.019(7) Uiso 1 1 d . . .
C27 C 0.8196(15) 0.5016(13) 0.6159(10) 0.036(8) Uiso 1 1 d . . .
C28 C 0.9972(14) 0.5040(13) 0.8896(9) 0.028(8) Uiso 1 1 d . . .
C29 C 0.8040(14) 0.4958(13) 0.5658(9) 0.023(7) Uiso 1 1 d . . .
C30 C 0.8636(12) 0.5029(10) 0.7095(7) 0.004(6) Uiso 1 1 d . . .
C31 C 0.8520(13) 0.5061(11) 0.7966(8) 0.018(7) Uiso 1 1 d . . .
H31 H 0.8006 0.5091 0.7941 0.022 Uiso 1 1 calc R . .
C32 C 0.8933(13) 0.5005(11) 0.6294(8) 0.016(6) Uiso 1 1 d . . .
H32 H 0.9282 0.4977 0.6051 0.019 Uiso 1 1 calc R . .
C33 C 0.9611(12) 0.5045(12) 0.8431(9) 0.019(7) Uiso 1 1 d . . .
C34 C 0.7911(13) 0.5064(12) 0.6979(9) 0.025(7) Uiso 1 1 d . . .
H34 H 0.7559 0.5076 0.7220 0.030 Uiso 1 1 calc R . .
C35 C 0.8840(13) 0.5041(12) 0.8395(9) 0.028(7) Uiso 1 1 d . . .
H35 H 0.8550 0.5024 0.8668 0.033 Uiso 1 1 calc R . .
C36 C 0.7677(14) 0.5081(13) 0.6514(9) 0.032(8) Uiso 1 1 d . . .
H36 H 0.7178 0.5136 0.6441 0.039 Uiso 1 1 calc R . .
OW1 O 0.5614(8) 0.2639(7) 0.4694(6) 0.025(4) Uani 1 1 d U . .
OW2 O 0.6184(8) 0.4715(7) 0.5176(5) 0.024(5) Uani 1 1 d U . .
OW3 O 0.4675(8) 0.4036(8) 0.5189(6) 0.024(4) Uani 1 1 d U . .
OW4 O 0.9206(9) 0.2600(8) 0.4818(6) 0.030(5) Uani 1 1 d U . .
OW5 O 0.8139(9) 0.2378(9) 0.5516(6) 0.045(6) Uani 1 1 d U . .
OW6 O 0.9505(8) 0.4015(8) 0.4813(6) 0.032(5) Uani 1 1 d U . .
OW7 O 1.0813(11) 0.4451(10) 0.5173(7) 0.061(6) Uani 1 1 d U . .
OW8 O 1.1515(11) 0.3293(10) 0.4926(7) 0.064(6) Uani 1 1 d U . .
OW9 O 0.7036(10) 0.1834(9) 0.6018(7) 0.051(6) Uani 1 1 d U . .
OW10 O 0.6864(12) 0.6190(11) 0.4884(8) 0.083(8) Uani 1 1 d U . .
OW11 O 0.7316(14) 0.0912(13) 0.3826(10) 0.113(9) Uani 1 1 d U . .

loop_
_atom_site_aniso_label
_atom_site_aniso_U_11
_atom_site_aniso_U_22
_atom_site_aniso_U_33
_atom_site_aniso_U_23
_atom_site_aniso_U_13
_atom_site_aniso_U_12
Pt1 0.0151(6) 0.0225(7) 0.0213(7) -0.0008(6) 0.0030(6) 0.0005(5)
Pt2 0.0134(6) 0.0244(6) 0.0230(7) 0.0000(6) 0.0014(6) 0.0002(5)
Pt3 0.0238(6) 0.0262(7) 0.0247(7) -0.0004(6) 0.0005(6) 0.0004(6)
Gd1 0.0182(8) 0.0366(9) 0.0233(9) 0.0006(8) -0.0006(7) 0.0017(7)
Gd2 0.0190(8) 0.0301(9) 0.0229(9) -0.0005(8) -0.0002(8) 0.0011(7)
Cl1 0.024(3) 0.031(3) 0.028(3) -0.002(2) 0.003(2) 0.001(2)
Cl2 0.022(3) 0.029(3) 0.029(3) 0.001(2) 0.001(2) 0.000(2)
Cl3 0.021(3) 0.025(3) 0.025(3) 0.000(2) 0.000(2) 0.000(2)
Cl4 0.023(3) 0.027(3) 0.027(3) 0.002(2) 0.001(2) -0.001(2)
Cl5 0.030(3) 0.035(3) 0.032(3) 0.002(2) 0.001(2) -0.001(2)
Cl6 0.030(3) 0.034(3) 0.034(3) 0.002(2) -0.003(2) 0.002(2)
O1 0.024(5) 0.025(5) 0.025(5) -0.001(3) -0.001(3) 0.002(3)
O2 0.031(6) 0.032(5) 0.031(5) -0.001(3) 0.002(3) 0.001(3)
O3 0.025(5) 0.026(5) 0.025(5) -0.001(3) 0.001(3) 0.001(3)
O4 0.032(5) 0.032(5) 0.033(5) 0.000(3) -0.001(3) -0.002(3)
O5 0.039(6) 0.042(6) 0.039(6) 0.001(3) 0.000(3) 0.002(3)
O6 0.030(5) 0.031(5) 0.030(5) 0.000(3) 0.001(3) 0.002(3)
O7 0.023(5) 0.023(5) 0.024(5) 0.000(3) 0.000(3) 0.001(3)
O8 0.026(5) 0.027(5) 0.027(5) 0.002(3) 0.001(3) 0.000(3)
O9 0.021(5) 0.021(5) 0.021(5) 0.000(3) 0.001(3) 0.000(3)
O10 0.027(5) 0.029(5) 0.028(5) -0.001(3) 0.002(3) 0.000(3)
O11 0.031(5) 0.033(5) 0.032(5) -0.002(3) 0.000(3) 0.001(3)
O12 0.043(6) 0.044(6) 0.043(6) 0.001(3) 0.000(3) 0.001(3)
OW1 0.024(5) 0.026(5) 0.025(5) -0.002(3) -0.001(3) -0.001(3)
OW2 0.026(5) 0.022(5) 0.024(5) 0.001(3) 0.002(3) 0.001(3)
OW3 0.024(5) 0.024(5) 0.025(5) 0.001(3) 0.002(3) 0.000(3)
OW4 0.030(5) 0.030(5) 0.031(5) -0.001(3) 0.000(3) 0.001(3)
OW5 0.044(6) 0.044(6) 0.045(6) 0.000(3) 0.001(3) 0.000(3)
OW6 0.031(6) 0.035(6) 0.031(6) -0.002(3) 0.002(3) -0.002(3)
OW7 0.061(7) 0.061(7) 0.062(7) 0.000(3) 0.000(3) -0.001(3)
OW8 0.063(7) 0.063(7) 0.065(7) 0.001(3) 0.000(3) -0.001(3)
OW9 0.050(6) 0.051(6) 0.052(6) 0.002(3) 0.002(3) 0.001(3)
OW10 0.082(8) 0.082(8) 0.084(8) 0.001(3) -0.003(3) 0.000(3)
OW11 0.111(10) 0.113(10) 0.114(10) 0.001(3) 0.001(3) -0.001(3)

loop_
_atom_type_symbol
_atom_type_description
_atom_type_scat_dispersion_real
_atom_type_scat_dispersion_imag
_atom_type_scat_source
Pt Pt -1.7033 8.3905 'International Tables Vol C Tables 4.2.6.8 and 6.1.1.4'
Gd Gd -0.1653 3.9035 'International Tables Vol C Tables 4.2.6.8 and 6.1.1.4'
Cl Cl 0.1484 0.1585 'International Tables Vol C Tables 4.2.6.8 and 6.1.1.4'
O O 0.0106 0.0060 'International Tables Vol C Tables 4.2.6.8 and 6.1.1.4'
N N 0.0061 0.0033 'International Tables Vol C Tables 4.2.6.8 and 6.1.1.4'
C C 0.0033 0.0016 'International Tables Vol C Tables 4.2.6.8 and 6.1.1.4'
H H 0.0000 0.0000 'International Tables Vol C Tables 4.2.6.8 and 6.1.1.4'

loop_
_geom_angle_atom_site_label_1
_geom_angle_atom_site_label_2
_geom_angle_atom_site_label_3
_geom_angle
_geom_angle_site_symmetry_1
_geom_angle_site_symmetry_3
_geom_angle_publ_flag
N1 Pt1 N2 81.4(8) . . ?
N1 Pt1 Cl2 176.4(6) . . ?
N1 Pt1 Cl1 94.9(6) . . ?
N1 Pt1 C3 26.1(7) . . ?
N1 Pt1 C12 55.4(8) . . ?
N1 Pt1 C1 20.1(7) . . ?
N1 Pt1 C10 102.2(7) . . ?
N1 Pt1 Pt2 84.7(6) . 4_456 ?
N1 Pt1 Pt3 65.7(6) . . ?
N1 Pt1 Pt2 113.2(6) . . ?
N1 C1 C2 126(2) . . ?
N1 C3 C12 116(2) . . ?
N1 C3 C6 122(2) . . ?
N2 Pt1 Pt2 31.8(6) . . ?
N2 Pt1 Pt3 23.3(6) . . ?
N2 Pt1 Pt2 78.7(5) . 4_456 ?
N2 Pt1 C1 101.5(7) . . ?
N2 Pt1 C3 55.4(8) . . ?
N2 Pt1 Cl2 95.1(6) . . ?
N2 Pt1 Cl1 175.4(6) . . ?
N2 C10 C9 121(2) . . ?
N2 C12 C7 120(2) . . ?
N2 C12 C3 115(2) . . ?
N3 Pt2 Cl3 96.1(6) . . ?
N3 Pt2 Cl4 176.2(6) . . ?
N3 Pt2 C15 102.2(7) . . ?
N3 Pt2 Pt3 86.9(6) . 5_766 ?
N3 Pt2 Pt1 79.3(6) . 4_556 ?
N3 Pt2 Pt3 80.3(6) . . ?
N3 C14 C17 122(2) . . ?
N3 C19 C20 121(2) . . ?
N3 C19 C21 113(2) . . ?
N4 Pt2 N3 80.0(8) . . ?
N4 Pt2 Cl3 175.9(6) . . ?
N4 Pt2 Cl4 96.2(6) . . ?
N4 Pt2 C19 55.3(7) . . ?
N4 Pt2 C14 101.5(8) . . ?
N4 Pt2 Pt3 87.2(6) . 5_766 ?
N4 Pt2 Pt1 84.9(6) . 4_556 ?
N4 Pt2 Pt3 154.7(6) . . ?
N4 Pt2 Pt1 114.4(6) . . ?
N4 C15 C23 119(2) . . ?
N4 C21 C19 114(2) . . ?
N5 Pt3 Cl6 96.3(5) . . ?
N5 Pt3 Cl5 176.0(5) . . ?
N5 Pt3 Cl6 96.3(5) . . ?
N5 Pt3 Cl5 176.0(5) . . ?
N5 Pt3 C30 53.9(6) . . ?
N5 Pt3 Pt1 63.6(5) . . ?
N5 Pt3 Pt2 90.1(5) . 5_766 ?
N5 Pt3 C32 100.0(7) . . ?
N5 Pt3 Pt2 144.1(5) . . ?
N5 C25 C33 130(2) . . ?
N5 C26 C31 119(2) . . ?
N5 C26 C30 118(2) . . ?
N6 Pt3 N5 80.6(8) . . ?
N6 Pt3 Cl6 176.6(5) . . ?
N6 Pt3 Cl5 95.4(5) . . ?
N6 Pt3 N5 80.6(8) . . ?
N6 Pt3 Cl6 176.6(5) . . ?
N6 Pt3 Cl5 95.4(5) . . ?
N6 Pt3 C26 55.4(7) . . ?
N6 Pt3 C25 100.1(7) . . ?
N6 Pt3 C32 19.4(7) . . ?
N6 Pt3 Pt2 85.7(5) . 5_766 ?
N6 Pt3 Pt2 67.9(5) . . ?
N6 C32 C27 127(2) . . ?
C1 N1 C3 118(2) . . ?
C1 N1 Pt1 128.5(17) . . ?
C1 Pt1 C10 122.3(6) . . ?
C1 Pt1 Pt2 89.9(4) . 4_456 ?
C1 Pt1 Pt3 84.6(5) . . ?
C1 Pt1 Pt2 133.3(5) . . ?
C1 C2 C5 118(2) . . ?
C1 C2 C4 120(2) . . ?
C2 C1 Pt1 157.3(18) . . ?
C2 C1 Pt1 157.3(18) . . ?
C2 C4 Gd1 178.7(19) . 6_557 ?
C2 C5 C6 120(2) . . ?
C3 Pt1 C1 46.2(7) . . ?
C3 Pt1 C12 29.3(7) . . ?
C3 Pt1 C10 76.1(7) . . ?
C3 Pt1 Pt3 41.8(5) . . ?
C3 Pt1 Pt2 87.1(5) . . ?
C3 N1 Pt1 113.8(16) . . ?
C3 C12 Pt1 74.4(15) . . ?
C4 O1 Gd1 93.0(15) . 6_557 ?
C4 O2 Gd1 91.7(15) . 6_557 ?
C5 C2 C4 122(2) . . ?
C5 C6 C3 116(2) . . ?
C6 C3 Pt1 161.6(18) . . ?
C7 C12 C3 125(3) . . ?
C7 C12 Pt1 160(2) . . ?
C8 O3 Gd1 157.0(15) . . ?
C8 O4 Gd2 144.6(15) . . ?
C9 C10 Pt1 153.3(17) . . ?
C9 C11 C7 116(2) . . ?
C10 Pt1 Pt2 81.0(4) . 4_456 ?
C10 Pt1 Pt3 40.4(4) . . ?
C10 Pt1 Pt2 11.0(4) . . ?
C10 N2 C12 119(2) . . ?
C10 N2 Pt1 127.0(16) . . ?
C10 C9 C8 117(2) . . ?
Cl1 Pt1 C12 150.1(6) . . ?
Cl1 Pt1 C1 74.7(5) . . ?
Cl1 Pt1 C10 162.7(5) . . ?
Cl1 Pt1 C3 121.0(5) . . ?
Cl1 Pt1 Pt2 103.82(17) . 4_456 ?
Cl1 Pt1 Pt3 152.15(17) . . ?
Cl1 Pt1 Pt2 151.88(17) . . ?
C11 C9 C10 122(2) . . ?
C11 C9 C8 121(2) . . ?
Cl2 Pt1 Cl1 88.6(2) . . ?
Cl2 Pt1 C3 150.4(5) . . ?
Cl2 Pt1 C12 121.2(6) . . ?
Cl2 Pt1 C1 163.3(5) . . ?
C12 Pt1 C1 75.5(7) . . ?
Cl2 Pt1 C10 74.4(5) . . ?
C12 Pt1 C10 46.8(7) . . ?
Cl2 Pt1 Pt2 93.57(17) . 4_456 ?
C12 Pt1 Pt2 78.5(5) . 4_456 ?
Cl2 Pt1 Pt3 111.32(16) . . ?
C12 Pt1 Pt3 18.4(5) . . ?
Cl2 Pt1 Pt2 63.38(16) . . ?
C12 Pt1 Pt2 57.8(5) . . ?
C12 N2 Pt1 113.7(17) . . ?
C12 C3 C6 122(2) . . ?
C12 C3 Pt1 76.3(15) . . ?
C12 C7 C11 121(2) . . ?
Cl3 Pt2 Cl4 87.7(2) . . ?
Cl3 Pt2 C21 149.9(5) . . ?
Cl3 Pt2 C19 120.8(5) . . ?
Cl3 Pt2 Cl4 87.7(2) . . ?
Cl3 Pt2 C21 149.9(5) . . ?
Cl3 Pt2 C19 120.8(5) . . ?
Cl3 Pt2 C14 74.6(5) . . ?
Cl3 Pt2 C15 161.8(5) . . ?
Cl3 Pt2 Pt3 93.75(16) . 5_766 ?
Cl3 Pt2 Pt1 93.35(16) . 4_556 ?
Cl3 Pt2 Pt3 23.18(16) . . ?
Cl3 Pt2 Pt1 61.64(16) . . ?
C13 O5 Gd1 161.6(18) . . ?
C13 O6 Gd2 158.5(17) . . ?
Cl4 Pt2 C21 122.3(5) . . ?
Cl4 Pt2 C19 151.4(5) . . ?
Cl4 Pt2 C21 122.3(5) . . ?
Cl4 Pt2 C19 151.4(5) . . ?
Cl4 Pt2 C14 162.2(5) . . ?
Cl4 Pt2 C15 74.0(5) . . ?
C14 Pt2 C15 123.6(7) . . ?
Cl4 Pt2 Pt3 93.06(16) . 5_766 ?
C14 Pt2 Pt3 85.9(4) . 5_766 ?
Cl4 Pt2 Pt1 100.35(16) . 4_556 ?
C14 Pt2 Pt1 83.3(4) . 4_556 ?
Cl4 Pt2 Pt3 103.44(16) . . ?
C14 Pt2 Pt3 59.1(5) . . ?
Cl4 Pt2 Pt1 149.26(16) . . ?
C14 Pt2 Pt1 13.8(5) . . ?
C14 N3 C19 118(2) . . ?
C14 N3 Pt2 124.6(16) . . ?
C14 C17 C13 116(2) . . ?
C15 C23 C24 119(2) . . ?
C15 Pt2 Pt3 87.2(4) . 5_766 ?
C15 Pt2 Pt1 90.1(4) . 4_556 ?
C15 Pt2 Pt3 163.1(4) . . ?
C15 Pt2 Pt1 136.6(5) . . ?
Cl5 Pt3 C26 150.8(5) . . ?
Cl5 Pt3 C30 122.1(5) . . ?
Cl5 Pt3 C32 76.1(5) . . ?
Cl5 Pt3 C25 164.4(4) . . ?
Cl5 Pt3 Pt2 90.31(17) . 5_766 ?
Cl5 Pt3 Pt1 112.49(16) . . ?
Cl5 Pt3 Pt2 32.14(16) . . ?
C15 N4 C21 120(2) . . ?
C15 N4 Pt2 124.8(17) . . ?
Cl6 Pt3 Cl5 87.7(2) . . ?
Cl6 Pt3 C26 121.5(5) . . ?
Cl6 Pt3 C30 150.1(5) . . ?
Cl6 Pt3 C25 76.8(4) . . ?
Cl6 Pt3 C32 163.5(5) . . ?
Cl6 Pt3 Pt2 95.68(17) . 5_766 ?
Cl6 Pt3 Pt2 95.68(17) . 5_766 ?
Cl6 Pt3 Pt1 149.47(17) . . ?
Cl6 Pt3 Pt2 114.62(17) . . ?
C16 C23 C15 120(2) . . ?
C16 C23 C24 122(2) . . ?
C17 C14 Pt2 156.0(17) . . ?
C17 C18 C20 121(2) . . ?
C18 C17 C14 118(2) . . ?
C18 C17 C13 126(2) . . ?
C18 C20 C19 119(2) . . ?
C19 Pt2 C14 46.3(6) . . ?
C19 Pt2 C15 77.5(6) . . ?
C19 Pt2 Pt3 87.2(4) . 5_766 ?
C19 Pt2 Pt1 77.9(4) . 4_556 ?
C19 Pt2 Pt3 104.3(4) . . ?
C19 Pt2 Pt1 59.1(4) . . ?
C19 N3 Pt2 117.4(15) . . ?
C19 C21 Pt2 75.6(13) . . ?
C20 C19 C21 126(2) . . ?
C20 C19 Pt2 159.1(17) . . ?
C21 C19 Pt2 75.3(13) . . ?
C21 C22 C16 120(2) . . ?
C21 Pt2 C14 75.4(6) . . ?
C21 Pt2 C19 29.2(6) . . ?
C21 Pt2 C15 48.3(7) . . ?
C21 Pt2 Pt3 86.8(4) . 5_766 ?
C21 Pt2 Pt1 80.5(4) . 4_556 ?
C21 Pt2 Pt3 131.9(5) . . ?
C21 Pt2 Pt1 88.3(5) . . ?
C21 N4 Pt2 115.1(15) . . ?
C22 C16 C23 120(2) . . ?
C22 C21 N4 120(2) . . ?
C22 C21 C19 126(2) . . ?
C22 C21 Pt2 158.7(18) . . ?
C23 C15 Pt2 152.2(17) . . ?
C23 C24 Gd2 166.9(17) . 6_656 ?
C24 O7 Gd2 91.4(15) . 6_656 ?
C24 O8 Gd2 92.1(15) . 6_656 ?
C25 Pt3 C32 119.5(6) . . ?
C25 Pt3 Pt2 92.1(4) . 5_766 ?
C25 Pt3 Pt1 81.6(4) . . ?
C25 Pt3 Pt2 158.8(4) . . ?
C25 C33 C35 114(2) . . ?
C25 C33 C28 125(2) . . ?
C25 N5 C26 116.3(19) . . ?
C25 N5 Pt3 129.0(15) . . ?
C26 Pt3 C30 28.7(6) . . ?
C26 Pt3 C25 44.7(6) . . ?
C26 Pt3 C32 74.7(6) . . ?
C26 Pt3 Pt2 88.5(5) . 5_766 ?
C26 Pt3 Pt1 40.9(5) . . ?
C26 Pt3 Pt2 120.8(5) . . ?
C26 N5 Pt3 114.6(15) . . ?
C26 C30 N6 112.1(18) . . ?
C26 C30 Pt3 73.5(13) . . ?
C27 C32 Pt3 156.8(18) . . ?
C28 O9 Gd2 136.5(15) . 2_665 ?
C29 O11 Gd1 128.0(15) . . ?
C30 Pt3 C25 73.4(6) . . ?
C30 Pt3 C32 46.0(6) . . ?
C30 Pt3 Pt2 87.5(4) . 5_766 ?
C30 Pt3 Pt1 20.7(4) . . ?
C30 Pt3 Pt2 93.2(4) . . ?
C30 N6 Pt3 114.7(14) . . ?
C32 Pt3 Pt2 86.9(4) . 5_766 ?
C32 Pt3 Pt1 41.9(5) . . ?
C32 Pt3 Pt2 49.2(5) . . ?
C32 N6 C30 114.6(18) . . ?
C32 N6 Pt3 130.5(16) . . ?
C30 C26 Pt3 77.8(13) . . ?
C30 C34 C36 122(2) . . ?
C31 C26 C30 123(2) . . ?
C31 C26 Pt3 159.6(18) . . ?
C31 C35 C33 120(2) . . ?
C32 C27 C29 117(2) . . ?
C33 C25 Pt3 161.2(16) . . ?
C34 C30 C26 127(2) . . ?
C34 C30 N6 121(2) . . ?
C34 C30 Pt3 159.1(17) . . ?
C34 C36 C27 119(3) . . ?
C35 C31 C26 120(2) . . ?
C35 C33 C28 121(2) . . ?
C36 C27 C32 117(3) . . ?
C36 C27 C29 126(3) . . ?
Pt1 Pt2 Pt3 106.76(3) 4_556 . ?
Pt1 Pt2 Pt1 80.34(3) 4_556 . ?
Pt1 Pt3 Pt2 80.650(11) . . ?
Pt2 Pt1 Pt3 94.45(3) 4_456 . ?
Pt2 Pt1 Pt2 81.76(3) 4_456 . ?
Pt2 Pt3 Pt1 106.43(3) 5_766 . ?
Pt2 Pt3 Pt2 103.88(3) 5_766 . ?
Pt3 Pt1 Pt2 50.771(12) . . ?
Pt3 Pt2 Pt1 165.05(4) 5_766 4_556 ?
Pt3 Pt2 Pt3 76.12(3) 5_766 . ?
Pt3 Pt2 Pt1 91.52(3) 5_766 . ?
Pt3 Pt2 Pt1 48.579(12) . . ?
O1 Gd1 OW4 76.3(5) 6_657 . ?
O1 Gd1 O2 52.5(5) 6_657 6_657 ?
O1 Gd1 C4 25.8(6) 6_657 6_657 ?
O1 C4 O2 123(2) . . ?
O1 C4 C2 120(2) . . ?
O1 C4 Gd1 61.2(13) . 6_557 ?
O2 Gd1 C4 26.7(6) 6_657 6_657 ?
O2 C4 C2 117(2) . . ?
O2 C4 Gd1 61.6(13) . 6_557 ?
O3 Gd1 O2 75.6(6) . 6_657 ?
O3 Gd1 O11 77.9(6) . . ?
O3 Gd1 OW5 73.9(6) . . ?
O3 Gd1 OW6 143.0(5) . . ?
O3 Gd1 O1 127.7(5) . 6_657 ?
O3 Gd1 OW4 136.2(5) . . ?
O3 Gd1 C4 102.0(7) . 6_657 ?
O3 C8 O4 122(2) . . ?
O3 C8 C9 118(2) . . ?
O4 Gd2 OW3 83.6(5) . . ?
O4 Gd2 OW2 70.5(5) . . ?
O4 Gd2 O8 135.2(5) . 6_556 ?
O4 Gd2 O7 128.6(5) . 6_556 ?
O4 Gd2 C24 140.9(7) . 6_556 ?
O4 C8 C9 120(2) . . ?
O5 Gd1 O3 83.4(6) . . ?
O5 Gd1 O11 92.8(6) . . ?
O5 Gd1 OW5 95.4(6) . . ?
O5 Gd1 OW6 80.5(6) . . ?
O5 Gd1 O1 148.3(6) . 6_657 ?
O5 Gd1 OW4 75.9(6) . . ?
O5 Gd1 O2 159.0(6) . 6_657 ?
O5 Gd1 C4 173.7(7) . 6_657 ?
O5 C13 C17 120(3) . . ?
O6 Gd2 O9 90.6(5) . 2_664 ?
O6 Gd2 OW1 94.2(5) . . ?
O6 Gd2 O4 86.6(6) . . ?
O6 Gd2 OW3 160.2(6) . . ?
O6 Gd2 OW2 82.7(5) . . ?
O6 Gd2 O8 74.7(6) . 6_556 ?
O6 Gd2 O7 127.0(6) . 6_556 ?
O6 Gd2 C24 100.9(7) . 6_556 ?
O6 C13 O5 122(3) . . ?
O6 C13 C17 117(3) . . ?
O7 C24 Gd2 62.3(13) . 6_656 ?
O7 C24 C23 119(2) . . ?
O7 Gd2 C24 26.4(6) 6_556 6_556 ?
O8 Gd2 O7 52.4(5) 6_556 6_556 ?
O8 Gd2 C24 26.3(6) 6_556 6_556 ?
O8 C24 O7 123(2) . . ?
O8 C24 C23 118(2) . . ?
O8 C24 Gd2 61.6(13) . 6_656 ?
O9 Gd2 OW1 147.7(6) 2_664 . ?
O9 Gd2 O4 145.3(6) 2_664 . ?
O9 Gd2 OW3 87.7(5) 2_664 . ?
O9 Gd2 OW2 74.8(5) 2_664 . ?
O9 Gd2 O8 76.4(5) 2_664 6_556 ?
O9 Gd2 O7 79.3(5) 2_664 6_556 ?
O9 Gd2 C24 73.5(6) 2_664 6_556 ?
O9 C28 C33 121(2) . . ?
O10 C28 O9 120(2) . . ?
O10 C28 C33 119(2) . . ?
O11 Gd1 OW5 149.4(6) . . ?
O11 Gd1 OW6 70.0(5) . . ?
O11 Gd1 O1 99.0(5) . 6_657 ?
O11 Gd1 OW4 140.4(6) . . ?
O11 Gd1 O2 82.7(6) . 6_657 ?
O11 Gd1 C4 91.4(7) . 6_657 ?
O11 C29 O12 121(2) . . ?
O11 C29 C27 121(2) . . ?
O12 C29 C27 119(2) . . ?
OW1 Gd2 O4 66.9(6) . . ?
OW1 Gd2 OW3 97.8(5) . . ?
OW1 Gd2 OW2 137.4(5) . . ?
OW1 Gd2 O8 74.2(5) . 6_556 ?
OW1 Gd2 O7 72.4(5) . 6_556 ?
OW1 Gd2 C24 74.2(6) . 6_556 ?
OW2 Gd2 O8 143.0(5) . 6_556 ?
OW2 Gd2 O7 140.6(5) . 6_556 ?
OW3 Gd2 OW2 77.7(5) . . ?
OW3 Gd2 O8 123.9(5) . 6_556 ?
OW3 Gd2 O7 72.0(5) . 6_556 ?
OW3 Gd2 C24 97.6(7) . 6_556 ?
OW4 Gd1 O2 120.0(5) . 6_657 ?
OW4 Gd1 C4 97.9(7) . 6_657 ?
OW5 Gd1 OW6 140.5(6) . . ?
OW5 Gd1 O1 89.2(6) . 6_657 ?
OW5 Gd1 OW4 70.2(6) . . ?
OW5 Gd1 O2 79.1(6) . 6_657 ?
OW5 Gd1 C4 83.3(7) . 6_657 ?
OW6 Gd1 O1 76.2(5) . 6_657 ?
OW6 Gd1 OW4 70.8(5) . . ?
OW6 Gd1 O2 116.6(5) . 6_657 ?
OW6 Gd1 C4 96.5(7) . 6_657 ?
N1 C1 H1 116.9 . . ?
C2 C2 H1 117.0 . . ?
C2 C5 H5 120.0 . . ?
C6 C5 H5 120.0 . . ?
C5 C6 H6 122.2 . . ?
C3 C6 H6 122.2 . . ?
C12 C7 H7 119.4 . . ?
C11 C7 H7 119.7 . . ?
C7 C11 H11 121.9 . . ?
C9 C11 H11 121.8 . . ?
N2 C10 H10 119.4 . . ?
C9 C10 H10 119.3 . . ?
N3 C14 H14 118.9 . . ?
C17 C14 H14 118.8 . . ?
N4 C15 H15 120.2 . . ?
C23 C15 H15 120.4 . . ?
C23 C16 H16 119.8 . . ?
C22 C16 H16 119.7 . . ?
C16 C22 H22 119.8 . . ?
C21 C22 H22 119.9 . . ?
C19 C20 H20 120.5 . . ?
C18 C20 H20 120.6 . . ?
C17 C18 H18 119.4 . . ?
C20 C18 H18 119.2 . . ?
N5 C25 H25 115.0 . . ?
C33 C25 H25 115.0 . . ?
N6 C32 H32 116.6 . . ?
C27 C32 H32 116.7 . . ?
C33 C35 H35 120.1 . . ?
C31 C35 H35 120.3 . . ?
C35 C31 H31 120.0 . . ?
C26 C31 H31 120.0 . . ?
C30 C34 H34 119.1 . . ?
C36 C34 H34 119.0 . . ?
C34 C36 H36 120.7 . . ?
C27 C36 H36 120.7 . . ?

loop_
_geom_bond_atom_site_label_1
_geom_bond_atom_site_label_2
_geom_bond_distance
_geom_bond_site_symmetry_2
_geom_bond_publ_flag
Pt1 N1 1.99(2) . ?
Pt1 N2 2.010(19) . ?
Pt1 Cl2 2.282(7) . ?
Pt1 Cl1 2.297(6) . ?
Pt1 Pt2 3.3692(16) 4_456 ?
Pt2 N4 1.99(2) . ?
Pt2 N3 1.998(19) . ?
Pt2 Cl3 2.293(6) . ?
Pt2 Cl4 2.301(6) . ?
Pt2 Pt3 3.2727(16) 5_766 ?
Pt3 N6 1.989(17) . ?
Pt3 N5 2.016(18) . ?
Pt3 Cl6 2.294(7) . ?
Pt3 Cl5 2.295(7) . ?
Gd1 O5 2.232(18) . ?
Gd1 O3 2.313(16) . ?
Gd1 O11 2.335(16) . ?
Gd1 OW5 2.357(18) . ?
Gd1 OW6 2.462(15) . ?
Gd1 O1 2.479(16) 6_657 ?
Gd1 OW4 2.484(16) . ?
Gd1 O2 2.488(16) 6_657 ?
Gd2 O6 2.307(17) . ?
Gd2 O9 2.315(15) 2_664 ?
Gd2 OW1 2.326(15) . ?
Gd2 O4 2.330(17) . ?
Gd2 OW3 2.370(15) . ?
Gd2 OW2 2.465(15) . ?
Gd2 O8 2.485(16) 6_556 ?
Gd2 O7 2.499(15) 6_556 ?
O1 C4 1.23(3) . ?
O2 C4 1.27(3) . ?
O3 C8 1.27(2) . ?
O4 C8 1.29(2) . ?
O5 C13 1.27(3) . ?
O6 C13 1.25(3) . ?
O7 C24 1.25(3) . ?
O8 C24 1.25(3) . ?
O9 C28 1.30(3) . ?
O10 C28 1.28(3) . ?
O11 C29 1.27(3) . ?
O12 C29 1.27(3) . ?
N1 C1 1.32(3) . ?
N1 C3 1.36(3) . ?
N2 C10 1.33(3) . ?
N2 C12 1.36(3) . ?
N3 C14 1.32(3) . ?
N3 C19 1.36(3) . ?
N4 C15 1.38(3) . ?
N4 C21 1.40(3) . ?
N5 C25 1.29(2) . ?
N5 C26 1.33(3) . ?
N6 C32 1.32(3) . ?
N6 C30 1.43(3) . ?
C1 C2 1.37(3) . ?
C1 H1 0.9306 . ?
C2 C5 1.37(3) . ?
C2 C4 1.51(3) . ?
C3 C12 1.44(3) . ?
C3 C6 1.45(3) . ?
C5 C6 1.44(3) . ?
C5 H5 0.9294 . ?
C6 H6 0.9300 . ?
C7 C12 1.37(3) . ?
C7 C11 1.41(3) . ?
C7 H7 0.9313 . ?
C8 C9 1.47(3) . ?
C9 C11 1.35(3) . ?
C9 C10 1.37(3) . ?
C10 H10 0.9318 . ?
C11 H11 0.9293 . ?
C13 C17 1.46(3) . ?
C14 C17 1.40(3) . ?
C14 H14 0.9323 . ?
C15 C23 1.39(3) . ?
C15 H15 0.9290 . ?
C16 C22 1.37(3) . ?
C16 C23 1.39(3) . ?
C16 H16 0.9308 . ?
C17 C18 1.33(3) . ?
C18 C20 1.35(3) . ?
C18 H18 0.9306 . ?
C19 C20 1.38(3) . ?
C19 C21 1.45(3) . ?
C20 H20 0.9287 . ?
C21 C22 1.36(3) . ?
C22 H22 0.9303 . ?
C23 C24 1.48(3) . ?
C24 Gd2 2.82(3) 6_656 ?
C25 C33 1.30(3) . ?
C25 H25 0.9301 . ?
C26 C31 1.38(3) . ?
C26 C30 1.42(3) . ?
C27 C36 1.37(3) . ?
C27 C32 1.38(3) . ?
C27 C29 1.44(3) . ?
C28 C33 1.46(3) . ?
C30 C34 1.35(3) . ?
C31 C35 1.34(3) . ?
C31 H31 0.9309 . ?
C32 H32 0.9305 . ?
C33 C35 1.39(3) . ?
C34 C36 1.37(3) . ?
C34 H34 0.9286 . ?
C35 H35 0.9294 . ?
C36 H36 0.9288 . ?
